data_4104620
loop_
_publ_author_name
'Vonika Ka-Man Au'
'Keith Man-Chung Wong'
'Nianyong Zhu'
'Vivian Wing-Wah Yam'

_publ_section_title
;
 Luminescent Cyclometalated N-Heterocyclic Carbene-Containing
 Organogold(III) Complexes: Synthesis, Characterization, Electrochemistry,
 and Photophysical Studies
;
_journal_name_full 'Journal of the American Chemical Society'
_journal_page_first 9076
_journal_page_last 9085
_journal_paper_doi 10.1021/ja9027692
_journal_volume 131
_journal_year 2009
_chemical_formula_moiety 'C39 H39 Au Cl2 F6 N3 P'
_chemical_formula_sum 'C39 H39 Au Cl2 F6 N3 P'
_chemical_formula_weight 962.57
_chemical_name_systematic
;
 ?
;
_space_group_IT_number 14
_symmetry_cell_setting monoclinic
_symmetry_space_group_name_Hall '-P 2yn'
_symmetry_space_group_name_H-M 'P 1 21/n 1'
_atom_sites_solution_hydrogens geom
_atom_sites_solution_primary direct
_atom_sites_solution_secondary difmap
_audit_creation_method SHELXL-97
_cell_angle_alpha 90.00
_cell_angle_beta 92.98(2)
_cell_angle_gamma 90.00
_cell_formula_units_Z 4
_cell_length_a 12.803(3)
_cell_length_b 14.174(3)
_cell_length_c 21.385(4)
_cell_measurement_reflns_used 0
_cell_measurement_temperature 301(2)
_cell_measurement_theta_max 0
_cell_measurement_theta_min 0
_cell_volume 3875.5(14)
_computing_cell_refinement 'Bruker XSCANS'
_computing_data_collection 'Bruker XSCANS'
_computing_data_reduction 'Bruker SHELXTL'
_computing_molecular_graphics 'Ortep-3 for Windows (Farrugia, 1997)'
_computing_publication_material 'WinGX publication routines (Farrugia, 1999)'
_computing_structure_refinement 'SHELXL-97 (Sheldrick, 1997)'
_computing_structure_solution SHELXS-97
_diffrn_ambient_temperature 301(2)
_diffrn_measured_fraction_theta_full 0.994
_diffrn_measured_fraction_theta_max 0.994
_diffrn_measurement_device_type 'Bruker Smart CCD 1000'
_diffrn_measurement_method 'Phi and Omega scans'
_diffrn_radiation_monochromator graphite
_diffrn_radiation_source 'fine-focus sealed tube'
_diffrn_radiation_type MoK\a
_diffrn_radiation_wavelength 0.71073
_diffrn_reflns_av_R_equivalents 0.0334
_diffrn_reflns_av_sigmaI/netI 0.0335
_diffrn_reflns_limit_h_max 14
_diffrn_reflns_limit_h_min -15
_diffrn_reflns_limit_k_max 17
_diffrn_reflns_limit_k_min -17
_diffrn_reflns_limit_l_max 26
_diffrn_reflns_limit_l_min -24
_diffrn_reflns_number 22225
_diffrn_reflns_theta_full 25.68
_diffrn_reflns_theta_max 25.68
_diffrn_reflns_theta_min 1.81
_exptl_absorpt_coefficient_mu 4.036
_exptl_absorpt_correction_T_max 1.000000
_exptl_absorpt_correction_T_min 0.556482
_exptl_absorpt_correction_type empirical
_exptl_absorpt_process_details SADABS
_exptl_crystal_colour yellow
_exptl_crystal_density_diffrn 1.650
_exptl_crystal_description prism
_exptl_crystal_F_000 1904
_exptl_crystal_size_max 0.4
_exptl_crystal_size_mid 0.2
_exptl_crystal_size_min 0.1
_refine_diff_density_max 1.674
_refine_diff_density_min -1.339
_refine_diff_density_rms 0.115
_refine_ls_extinction_method none
_refine_ls_goodness_of_fit_ref 1.059
_refine_ls_hydrogen_treatment constr
_refine_ls_matrix_type full
_refine_ls_number_parameters 475
_refine_ls_number_reflns 7324
_refine_ls_number_restraints 0
_refine_ls_restrained_S_all 1.059
_refine_ls_R_factor_all 0.0526
_refine_ls_R_factor_gt 0.0382
_refine_ls_shift/su_max 0.001
_refine_ls_shift/su_mean 0.000
_refine_ls_structure_factor_coef Fsqd
_refine_ls_weighting_details 'calc w=1/[\s^2^(Fo^2^)+(0.0534P)^2^+7.9926P] where P=(Fo^2^+2Fc^2^)/3'
_refine_ls_weighting_scheme calc
_refine_ls_wR_factor_gt 0.0950
_refine_ls_wR_factor_ref 0.1053
_reflns_number_gt 5822
_reflns_number_total 7324
_reflns_threshold_expression >2sigma(I)
_cod_data_source_file ja9027692_si_005.cif
_cod_data_source_block wt1679
_cod_original_sg_symbol_H-M 'P 21/n'
_cod_database_code 4104620

loop_
_symmetry_equiv_pos_as_xyz
'x, y, z'
'-x+1/2, y+1/2, -z+1/2'
'-x, -y, -z'
'x-1/2, -y-1/2, z-1/2'

loop_
_atom_site_label
_atom_site_type_symbol
_atom_site_fract_x
_atom_site_fract_y
_atom_site_fract_z
_atom_site_U_iso_or_equiv
_atom_site_adp_type
_atom_site_occupancy
_atom_site_symmetry_multiplicity
_atom_site_calc_flag
_atom_site_refinement_flags
C1 C 0.4252(4) 0.5907(4) 0.2289(2) 0.0399(11) Uani 1 1 d .
C2 C 0.5910(5) 0.6386(6) 0.2061(3) 0.0690(19) Uani 1 1 d .
H2A H 0.6146 0.6941 0.2293 0.083 Uiso 1 1 calc R
H2B H 0.6309 0.6325 0.1690 0.083 Uiso 1 1 calc R
C3 C 0.5997(5) 0.5515(5) 0.2459(3) 0.0642(18) Uani 1 1 d .
H3A H 0.6205 0.4972 0.2219 0.077 Uiso 1 1 calc R
H3B H 0.6491 0.5602 0.2814 0.077 Uiso 1 1 calc R
C4 C 0.4674(4) 0.4678(4) 0.3095(3) 0.0466(13) Uani 1 1 d .
C5 C 0.4225(4) 0.3837(4) 0.2869(3) 0.0504(14) Uani 1 1 d .
C6 C 0.3984(5) 0.3148(5) 0.3304(3) 0.0617(17) Uani 1 1 d .
H6 H 0.3671 0.2591 0.3162 0.074 Uiso 1 1 calc R
C7 C 0.4195(5) 0.3263(5) 0.3942(3) 0.0633(17) Uani 1 1 d .
C8 C 0.4694(6) 0.4084(5) 0.4134(3) 0.0636(17) Uani 1 1 d .
H8 H 0.4868 0.4161 0.4559 0.076 Uiso 1 1 calc R
C9 C 0.4950(5) 0.4796(4) 0.3730(3) 0.0537(14) Uani 1 1 d .
C10 C 0.4070(6) 0.3630(5) 0.2179(3) 0.0654(17) Uani 1 1 d .
H10A H 0.3411 0.3884 0.2024 0.098 Uiso 1 1 calc R
H10B H 0.4075 0.2960 0.2113 0.098 Uiso 1 1 calc R
H10C H 0.4625 0.3914 0.1959 0.098 Uiso 1 1 calc R
C11 C 0.3925(7) 0.2501(6) 0.4399(4) 0.089(2) Uani 1 1 d .
H11A H 0.4407 0.1986 0.4370 0.133 Uiso 1 1 calc R
H11B H 0.3226 0.2281 0.4301 0.133 Uiso 1 1 calc R
H11C H 0.3971 0.2752 0.4817 0.133 Uiso 1 1 calc R
C12 C 0.5569(7) 0.5639(5) 0.3983(4) 0.082(2) Uani 1 1 d .
H12A H 0.5217 0.5914 0.4324 0.123 Uiso 1 1 calc R
H12B H 0.5625 0.6099 0.3657 0.123 Uiso 1 1 calc R
H12C H 0.6255 0.5438 0.4127 0.123 Uiso 1 1 calc R
C13 C 0.4378(4) 0.7137(4) 0.1456(3) 0.0484(13) Uani 1 1 d .
C14 C 0.4549(5) 0.7010(5) 0.0820(3) 0.0588(16) Uani 1 1 d .
C15 C 0.4197(6) 0.7705(5) 0.0406(3) 0.0695(19) Uani 1 1 d .
H15 H 0.4290 0.7624 -0.0019 0.083 Uiso 1 1 calc R
C16 C 0.3714(6) 0.8511(6) 0.0601(4) 0.075(2) Uani 1 1 d .
C17 C 0.3599(6) 0.8633(5) 0.1234(4) 0.0691(18) Uani 1 1 d .
H17 H 0.3287 0.9183 0.1372 0.083 Uiso 1 1 calc R
C18 C 0.3936(5) 0.7960(4) 0.1672(3) 0.0542(15) Uani 1 1 d .
C19 C 0.5127(7) 0.6180(6) 0.0565(4) 0.086(2) Uani 1 1 d .
H19A H 0.4804 0.5998 0.0168 0.129 Uiso 1 1 calc R
H19B H 0.5101 0.5661 0.0852 0.129 Uiso 1 1 calc R
H19C H 0.5842 0.6352 0.0513 0.129 Uiso 1 1 calc R
C20 C 0.3334(10) 0.9250(6) 0.0129(5) 0.113(4) Uani 1 1 d .
H20A H 0.3904 0.9659 0.0037 0.169 Uiso 1 1 calc R
H20B H 0.2785 0.9614 0.0300 0.169 Uiso 1 1 calc R
H20C H 0.3074 0.8946 -0.0249 0.169 Uiso 1 1 calc R
C21 C 0.3854(7) 0.8169(5) 0.2352(3) 0.073(2) Uani 1 1 d .
H21A H 0.3360 0.7745 0.2525 0.110 Uiso 1 1 calc R
H21B H 0.3622 0.8807 0.2402 0.110 Uiso 1 1 calc R
H21C H 0.4526 0.8088 0.2566 0.110 Uiso 1 1 calc R
C22 C 0.2252(5) 0.5276(4) 0.1476(3) 0.0518(14) Uani 1 1 d .
C23 C 0.2837(6) 0.5084(5) 0.0967(3) 0.0675(18) Uani 1 1 d .
H23 H 0.3556 0.5182 0.0996 0.081 Uiso 1 1 calc R
C24 C 0.2365(8) 0.4746(6) 0.0414(4) 0.093(3) Uani 1 1 d .
H24 H 0.2767 0.4641 0.0070 0.112 Uiso 1 1 calc R
C25 C 0.1324(9) 0.4568(7) 0.0367(5) 0.102(3) Uani 1 1 d .
H25 H 0.1022 0.4328 -0.0005 0.122 Uiso 1 1 calc R
C26 C 0.0713(7) 0.4737(6) 0.0858(5) 0.087(3) Uani 1 1 d .
H26 H 0.0001 0.4604 0.0825 0.105 Uiso 1 1 calc R
C27 C 0.1172(5) 0.5113(4) 0.1419(4) 0.0647(18) Uani 1 1 d .
C28 C 0.0567(5) 0.5350(5) 0.1955(4) 0.066(2) Uani 1 1 d .
C29 C -0.0502(6) 0.5224(6) 0.2025(6) 0.101(3) Uani 1 1 d .
H29 H -0.0927 0.4971 0.1701 0.122 Uiso 1 1 calc R
C30 C -0.0915(7) 0.5481(9) 0.2580(7) 0.127(5) Uani 1 1 d .
H30 H -0.1629 0.5406 0.2626 0.152 Uiso 1 1 calc R
C31 C -0.0312(7) 0.5842(7) 0.3063(6) 0.107(4) Uani 1 1 d .
H31 H -0.0609 0.6005 0.3436 0.128 Uiso 1 1 calc R
C32 C 0.0758(6) 0.5967(5) 0.2994(4) 0.071(2) Uani 1 1 d .
C33 C 0.1522(6) 0.6318(5) 0.3442(4) 0.069(2) Uani 1 1 d .
C34 C 0.2583(5) 0.6368(4) 0.3253(3) 0.0565(16) Uani 1 1 d .
C35 C 0.3322(7) 0.6771(5) 0.3666(3) 0.076(2) Uani 1 1 d .
H35 H 0.4011 0.6823 0.3552 0.092 Uiso 1 1 calc R
C36 C 0.3053(9) 0.7104(7) 0.4253(4) 0.104(3) Uani 1 1 d .
H36 H 0.3563 0.7373 0.4523 0.124 Uiso 1 1 calc R
C37 C 0.2038(11) 0.7034(8) 0.4434(5) 0.113(4) Uani 1 1 d .
H37 H 0.1864 0.7239 0.4829 0.135 Uiso 1 1 calc R
C38 C 0.1292(9) 0.6663(6) 0.4029(5) 0.099(3) Uani 1 1 d .
H38 H 0.0604 0.6639 0.4149 0.118 Uiso 1 1 calc R
C39 C -0.1955(8) 0.7977(9) 0.1509(5) 0.113(4) Uani 1 1 d .
H39A H -0.1324 0.8353 0.1496 0.135 Uiso 1 1 calc R
H39B H -0.2024 0.7780 0.1940 0.135 Uiso 1 1 calc R
Au1 Au 0.268811(14) 0.583576(14) 0.235632(10) 0.04175(9) Uani 1 1 d .
P1 P -0.25856(17) 0.30935(17) 0.14250(10) 0.0760(5) Uani 1 1 d .
F1 F -0.2518(9) 0.4141(6) 0.1308(7) 0.237(6) Uani 1 1 d .
F2 F -0.3732(6) 0.3108(7) 0.1199(5) 0.198(4) Uani 1 1 d .
F3 F -0.2289(10) 0.2880(13) 0.0806(4) 0.300(8) Uani 1 1 d .
F4 F -0.1419(6) 0.3042(6) 0.1628(5) 0.205(4) Uani 1 1 d .
F5 F -0.2894(14) 0.3358(11) 0.2031(4) 0.347(10) Uani 1 1 d .
F6 F -0.2608(7) 0.2064(6) 0.1600(7) 0.257(7) Uani 1 1 d .
Cl1 Cl -0.1827(2) 0.7018(2) 0.10656(14) 0.1171(8) Uani 1 1 d .
Cl2 Cl -0.3011(4) 0.8669(3) 0.1283(2) 0.1629(14) Uani 1 1 d .
N1 N 0.1133(4) 0.5710(3) 0.2450(3) 0.0549(13) Uani 1 1 d .
N2 N 0.4770(3) 0.6433(4) 0.1896(2) 0.0505(11) Uani 1 1 d .
N3 N 0.4910(3) 0.5411(4) 0.2664(2) 0.0460(11) Uani 1 1 d .

loop_
_atom_site_aniso_label
_atom_site_aniso_U_11
_atom_site_aniso_U_22
_atom_site_aniso_U_33
_atom_site_aniso_U_23
_atom_site_aniso_U_13
_atom_site_aniso_U_12
C1 0.035(3) 0.040(3) 0.045(3) -0.009(2) 0.006(2) -0.002(2)
C2 0.037(3) 0.087(5) 0.083(5) 0.013(4) 0.009(3) -0.013(3)
C3 0.029(3) 0.084(5) 0.080(5) 0.005(4) 0.010(3) 0.001(3)
C4 0.033(3) 0.046(3) 0.061(4) -0.003(3) 0.006(2) 0.001(2)
C5 0.039(3) 0.047(3) 0.066(4) -0.010(3) 0.005(3) 0.003(2)
C6 0.049(4) 0.047(3) 0.089(5) -0.006(3) 0.007(3) -0.007(3)
C7 0.058(4) 0.056(4) 0.077(5) 0.008(3) 0.014(3) 0.004(3)
C8 0.070(4) 0.061(4) 0.060(4) -0.001(3) 0.005(3) 0.004(3)
C9 0.048(3) 0.053(4) 0.059(4) -0.007(3) -0.002(3) -0.001(3)
C10 0.069(4) 0.057(4) 0.069(4) -0.016(3) -0.005(3) 0.001(3)
C11 0.097(6) 0.070(5) 0.101(6) 0.019(5) 0.022(5) 0.001(5)
C12 0.095(6) 0.073(5) 0.075(5) -0.014(4) -0.016(4) -0.018(4)
C13 0.041(3) 0.049(3) 0.056(3) -0.004(3) 0.009(2) -0.014(2)
C14 0.053(4) 0.064(4) 0.060(4) -0.007(3) 0.011(3) -0.011(3)
C15 0.074(5) 0.079(5) 0.055(4) 0.005(4) 0.004(3) -0.016(4)
C16 0.080(5) 0.067(5) 0.076(5) 0.010(4) -0.011(4) -0.016(4)
C17 0.071(5) 0.047(4) 0.089(5) 0.000(4) -0.001(4) -0.010(3)
C18 0.055(4) 0.045(3) 0.064(4) -0.009(3) 0.008(3) -0.016(3)
C19 0.087(6) 0.088(6) 0.086(5) -0.018(4) 0.039(4) -0.001(5)
C20 0.145(10) 0.089(7) 0.101(7) 0.028(5) -0.025(6) -0.012(6)
C21 0.097(6) 0.053(4) 0.071(5) -0.015(3) 0.011(4) -0.006(4)
C22 0.049(3) 0.043(3) 0.062(4) 0.000(3) -0.011(3) -0.003(3)
C23 0.061(4) 0.070(4) 0.071(5) -0.014(3) -0.004(3) 0.002(3)
C24 0.108(7) 0.094(6) 0.074(5) -0.025(5) -0.021(5) 0.009(5)
C25 0.100(8) 0.092(6) 0.108(8) -0.021(6) -0.051(6) 0.013(6)
C26 0.063(5) 0.066(5) 0.128(8) 0.006(5) -0.044(5) -0.004(4)
C27 0.044(4) 0.045(3) 0.103(5) 0.015(3) -0.018(3) -0.001(3)
C28 0.036(3) 0.042(3) 0.120(6) 0.026(4) -0.005(4) 0.002(3)
C29 0.035(4) 0.078(6) 0.190(11) 0.035(6) -0.009(5) -0.003(4)
C30 0.033(4) 0.134(9) 0.217(14) 0.054(9) 0.035(7) 0.010(5)
C31 0.051(5) 0.106(7) 0.167(10) 0.042(7) 0.052(6) 0.019(5)
C32 0.064(4) 0.051(4) 0.102(6) 0.028(4) 0.043(4) 0.019(3)
C33 0.074(5) 0.049(4) 0.086(5) 0.018(3) 0.041(4) 0.023(3)
C34 0.063(4) 0.038(3) 0.071(4) 0.011(3) 0.025(3) 0.016(3)
C35 0.087(5) 0.077(5) 0.065(4) -0.011(4) 0.014(4) 0.017(4)
C36 0.153(10) 0.087(6) 0.072(5) -0.021(5) 0.016(6) 0.010(6)
C37 0.157(11) 0.101(7) 0.085(7) -0.009(6) 0.059(7) 0.034(7)
C38 0.121(8) 0.081(6) 0.100(7) 0.016(5) 0.067(6) 0.032(6)
C39 0.089(7) 0.155(10) 0.095(7) -0.012(7) 0.017(5) -0.050(7)
Au1 0.02941(12) 0.03705(13) 0.05953(15) -0.00029(9) 0.00946(8) 0.00085(8)
P1 0.0699(13) 0.0795(14) 0.0791(13) -0.0106(11) 0.0078(10) -0.0005(10)
F1 0.209(11) 0.134(7) 0.357(17) 0.070(8) -0.100(11) -0.027(6)
F2 0.085(5) 0.268(11) 0.238(9) -0.002(8) -0.023(5) 0.003(6)
F3 0.262(14) 0.50(2) 0.139(7) -0.077(11) 0.064(8) 0.069(14)
F4 0.101(5) 0.161(7) 0.344(13) 0.012(8) -0.073(7) -0.012(5)
F5 0.54(2) 0.406(19) 0.093(6) -0.014(8) 0.058(9) 0.288(18)
F6 0.119(6) 0.108(6) 0.55(2) 0.075(9) 0.040(9) -0.014(5)
Cl1 0.0988(18) 0.128(2) 0.126(2) -0.0053(17) 0.0214(15) -0.0135(16)
Cl2 0.174(4) 0.144(3) 0.173(3) -0.020(3) 0.026(3) 0.019(3)
N1 0.029(2) 0.047(3) 0.090(4) 0.017(3) 0.009(2) 0.004(2)
N2 0.037(2) 0.057(3) 0.058(3) -0.001(2) 0.011(2) -0.006(2)
N3 0.029(2) 0.051(3) 0.058(3) -0.003(2) 0.0039(19) -0.006(2)

loop_
_atom_type_symbol
_atom_type_description
_atom_type_scat_dispersion_real
_atom_type_scat_dispersion_imag
_atom_type_scat_source
C C 0.0033 0.0016 'International Tables Vol C Tables 4.2.6.8 and 6.1.1.4'
H H 0.0000 0.0000 'International Tables Vol C Tables 4.2.6.8 and 6.1.1.4'
Au Au -2.0133 8.8022 'International Tables Vol C Tables 4.2.6.8 and 6.1.1.4'
P P 0.1023 0.0942 'International Tables Vol C Tables 4.2.6.8 and 6.1.1.4'
F F 0.0171 0.0103 'International Tables Vol C Tables 4.2.6.8 and 6.1.1.4'
Cl Cl 0.1484 0.1585 'International Tables Vol C Tables 4.2.6.8 and 6.1.1.4'
N N 0.0061 0.0033 'International Tables Vol C Tables 4.2.6.8 and 6.1.1.4'

loop_
_geom_angle_atom_site_label_1
_geom_angle_atom_site_label_2
_geom_angle_atom_site_label_3
_geom_angle
N2 C1 N3 110.9(5)
N2 C1 Au1 127.2(4)
N3 C1 Au1 122.0(4)
N2 C2 C3 102.4(5)
N2 C2 H2A 111.3
C3 C2 H2A 111.3
N2 C2 H2B 111.3
C3 C2 H2B 111.3
H2A C2 H2B 109.2
N3 C3 C2 101.8(5)
N3 C3 H3A 111.4
C2 C3 H3A 111.4
N3 C3 H3B 111.4
C2 C3 H3B 111.4
H3A C3 H3B 109.3
C9 C4 C5 121.2(6)
C9 C4 N3 119.2(5)
C5 C4 N3 119.6(5)
C6 C5 C4 117.8(6)
C6 C5 C10 119.7(6)
C4 C5 C10 122.4(6)
C7 C6 C5 122.4(6)
C7 C6 H6 118.8
C5 C6 H6 118.8
C8 C7 C6 117.1(6)
C8 C7 C11 121.9(7)
C6 C7 C11 120.9(7)
C9 C8 C7 123.4(7)
C9 C8 H8 118.3
C7 C8 H8 118.3
C8 C9 C4 117.8(6)
C8 C9 C12 119.3(6)
C4 C9 C12 122.9(6)
C5 C10 H10A 109.5
C5 C10 H10B 109.5
H10A C10 H10B 109.5
C5 C10 H10C 109.5
H10A C10 H10C 109.5
H10B C10 H10C 109.5
C7 C11 H11A 109.5
C7 C11 H11B 109.5
H11A C11 H11B 109.5
C7 C11 H11C 109.5
H11A C11 H11C 109.5
H11B C11 H11C 109.5
C9 C12 H12A 109.5
C9 C12 H12B 109.5
H12A C12 H12B 109.5
C9 C12 H12C 109.5
H12A C12 H12C 109.5
H12B C12 H12C 109.5
C18 C13 C14 121.3(6)
C18 C13 N2 119.9(5)
C14 C13 N2 118.5(5)
C15 C14 C13 117.9(6)
C15 C14 C19 118.3(6)
C13 C14 C19 123.8(7)
C16 C15 C14 122.3(7)
C16 C15 H15 118.8
C14 C15 H15 118.8
C15 C16 C17 118.3(7)
C15 C16 C20 120.4(8)
C17 C16 C20 121.2(8)
C16 C17 C18 121.9(7)
C16 C17 H17 119.0
C18 C17 H17 119.0
C13 C18 C17 118.1(6)
C13 C18 C21 122.9(6)
C17 C18 C21 119.0(6)
C14 C19 H19A 109.5
C14 C19 H19B 109.5
H19A C19 H19B 109.5
C14 C19 H19C 109.5
H19A C19 H19C 109.5
H19B C19 H19C 109.5
C16 C20 H20A 109.5
C16 C20 H20B 109.5
H20A C20 H20B 109.5
C16 C20 H20C 109.5
H20A C20 H20C 109.5
H20B C20 H20C 109.5
C18 C21 H21A 109.5
C18 C21 H21B 109.5
H21A C21 H21B 109.5
C18 C21 H21C 109.5
H21A C21 H21C 109.5
H21B C21 H21C 109.5
C23 C22 C27 118.1(6)
C23 C22 Au1 130.9(5)
C27 C22 Au1 110.9(5)
C22 C23 C24 120.8(7)
C22 C23 H23 119.6
C24 C23 H23 119.6
C25 C24 C23 120.7(9)
C25 C24 H24 119.7
C23 C24 H24 119.7
C24 C25 C26 120.8(8)
C24 C25 H25 119.6
C26 C25 H25 119.6
C25 C26 C27 119.4(8)
C25 C26 H26 120.3
C27 C26 H26 120.3
C22 C27 C26 120.1(8)
C22 C27 C28 117.1(6)
C26 C27 C28 122.8(7)
N1 C28 C29 117.0(8)
N1 C28 C27 114.8(5)
C29 C28 C27 128.2(8)
C30 C29 C28 118.8(10)
C30 C29 H29 120.6
C28 C29 H29 120.6
C31 C30 C29 121.9(9)
C31 C30 H30 119.1
C29 C30 H30 119.1
C30 C31 C32 119.3(10)
C30 C31 H31 120.3
C32 C31 H31 120.3
N1 C32 C31 117.2(9)
N1 C32 C33 114.7(6)
C31 C32 C33 128.1(8)
C38 C33 C32 124.0(8)
C38 C33 C34 118.8(9)
C32 C33 C34 117.0(6)
C35 C34 C33 117.8(6)
C35 C34 Au1 131.7(5)
C33 C34 Au1 110.4(5)
C34 C35 C36 121.2(8)
C34 C35 H35 119.4
C36 C35 H35 119.4
C37 C36 C35 120.5(10)
C37 C36 H36 119.8
C35 C36 H36 119.8
C38 C37 C36 119.3(9)
C38 C37 H37 120.4
C36 C37 H37 120.4
C37 C38 C33 122.3(9)
C37 C38 H38 118.8
C33 C38 H38 118.8
Cl1 C39 Cl2 113.8(6)
Cl1 C39 H39A 108.8
Cl2 C39 H39A 108.8
Cl1 C39 H39B 108.8
Cl2 C39 H39B 108.8
H39A C39 H39B 107.7
C1 Au1 N1 177.3(2)
C1 Au1 C34 99.2(2)
N1 Au1 C34 80.1(3)
C1 Au1 C22 100.0(2)
N1 Au1 C22 80.7(2)
C34 Au1 C22 160.8(3)
F5 P1 F3 176.8(9)
F5 P1 F6 91.1(9)
F3 P1 F6 92.0(9)
F5 P1 F1 85.0(9)
F3 P1 F1 92.0(9)
F6 P1 F1 174.8(8)
F5 P1 F2 88.7(8)
F3 P1 F2 90.4(6)
F6 P1 F2 93.5(5)
F1 P1 F2 89.8(6)
F5 P1 F4 93.8(8)
F3 P1 F4 87.2(7)
F6 P1 F4 85.1(5)
F1 P1 F4 91.7(5)
F2 P1 F4 177.2(6)
C32 N1 C28 125.8(6)
C32 N1 Au1 117.7(5)
C28 N1 Au1 116.5(5)
C1 N2 C13 129.3(5)
C1 N2 C2 110.0(5)
C13 N2 C2 119.3(5)
C1 N3 C4 128.5(4)
C1 N3 C3 110.0(5)
C4 N3 C3 119.5(5)

loop_
_geom_bond_atom_site_label_1
_geom_bond_atom_site_label_2
_geom_bond_distance
C1 N2 1.327(7)
C1 N3 1.333(7)
C1 Au1 2.017(5)
C2 N2 1.485(7)
C2 C3 1.502(10)
C2 H2A 0.9700
C2 H2B 0.9700
C3 N3 1.488(7)
C3 H3A 0.9700
C3 H3B 0.9700
C4 C9 1.395(8)
C4 C5 1.398(8)
C4 N3 1.431(7)
C5 C6 1.395(9)
C5 C10 1.507(9)
C6 C7 1.386(10)
C6 H6 0.9300
C7 C8 1.380(9)
C7 C11 1.509(9)
C8 C9 1.379(9)
C8 H8 0.9300
C9 C12 1.518(9)
C10 H10A 0.9600
C10 H10B 0.9600
C10 H10C 0.9600
C11 H11A 0.9600
C11 H11B 0.9600
C11 H11C 0.9600
C12 H12A 0.9600
C12 H12B 0.9600
C12 H12C 0.9600
C13 C18 1.386(8)
C13 C14 1.399(8)
C13 N2 1.445(8)
C14 C15 1.384(10)
C14 C19 1.507(10)
C15 C16 1.373(11)
C15 H15 0.9300
C16 C17 1.381(10)
C16 C20 1.517(11)
C17 C18 1.390(9)
C17 H17 0.9300
C18 C21 1.493(9)
C19 H19A 0.9600
C19 H19B 0.9600
C19 H19C 0.9600
C20 H20A 0.9600
C20 H20B 0.9600
C20 H20C 0.9600
C21 H21A 0.9600
C21 H21B 0.9600
C21 H21C 0.9600
C22 C23 1.380(9)
C22 C27 1.402(8)
C22 Au1 2.091(6)
C23 C24 1.386(10)
C23 H23 0.9300
C24 C25 1.356(13)
C24 H24 0.9300
C25 C26 1.362(14)
C25 H25 0.9300
C26 C27 1.412(11)
C26 H26 0.9300
C27 C28 1.456(11)
C28 N1 1.351(9)
C28 C29 1.396(10)
C29 C30 1.373(16)
C29 H29 0.9300
C30 C31 1.358(17)
C30 H30 0.9300
C31 C32 1.397(11)
C31 H31 0.9300
C32 N1 1.333(9)
C32 C33 1.423(12)
C33 C38 1.393(11)
C33 C34 1.439(9)
C34 C35 1.384(10)
C34 Au1 2.073(7)
C35 C36 1.400(10)
C35 H35 0.9300
C36 C37 1.380(15)
C36 H36 0.9300
C37 C38 1.361(14)
C37 H37 0.9300
C38 H38 0.9300
C39 Cl1 1.670(11)
C39 Cl2 1.719(12)
C39 H39A 0.9700
C39 H39B 0.9700
Au1 N1 2.020(5)
P1 F5 1.424(8)
P1 F3 1.429(8)
P1 F6 1.507(8)
P1 F1 1.509(8)
P1 F2 1.521(7)
P1 F4 1.535(7)
